data_4060601
_journal_name_full Organometallics
_journal_paper_doi 10.1021/om0507171
_journal_year 2006
_chemical_formula_moiety 'C35 H35 Co1.50 N5 O9 S'
_chemical_formula_sum 'C35 H35 Co1.5 N5 O9 S'
_chemical_formula_weight 790.14
_chemical_name_common Co(III)-Co(II)-Co(III)
_space_group_IT_number 2
_space_group_name_Hall '-P 1'
_space_group_name_H-M_alt 'P -1'
_symmetry_cell_setting triclinic
_symmetry_Int_Tables_number 2
_symmetry_space_group_name_Hall '-P 1'
_symmetry_space_group_name_H-M 'P -1'
_cell_angle_alpha 89.046(2)
_cell_angle_beta 76.351(2)
_cell_angle_gamma 67.463(2)
_cell_formula_units_Z 2
_cell_length_a 10.0213(10)
_cell_length_b 11.1220(11)
_cell_length_c 17.4143(16)
_cell_measurement_temperature 100(2)
_cell_volume 1736.2(3)
_diffrn_ambient_temperature 100(2)
_exptl_crystal_density_diffrn 1.511
_cod_depositor_comments
;
The following automatic conversions were performed:
'_geom_bond_publ_flag' value 'Yes' changed to 'yes' according to
'/home/saulius/struct/CIF-dictionaries/cif_core.dic' dictionary named
'cif_core.dic' version 2.4.1 from 2010-06-29 (8 times).

Automatic conversion script
Id: cif_fix_enum 1527 2010-12-29 10:47:43Z saulius 
;
_cod_original_formula_sum 'C35 H35 Co1.50 N5 O9 S'
_cod_database_code 4060601

loop_
_symmetry_equiv_pos_as_xyz
'x, y, z'
'-x, -y, -z'

loop_
_atom_site_label
_atom_site_type_symbol
_atom_site_fract_x
_atom_site_fract_y
_atom_site_fract_z
_atom_site_U_iso_or_equiv
_atom_site_adp_type
_atom_site_occupancy
_atom_site_symmetry_multiplicity
_atom_site_calc_flag
_atom_site_refinement_flags
_atom_site_disorder_assembly
_atom_site_disorder_group
Co1 Co 0.10205(6) 0.01042(6) 0.25830(3) 0.00900(16) Uani 1 1 d . . .
Co2 Co 0.0000 0.0000 0.0000 0.0358(3) Uani 1 2 d S . .
S1 S -0.06512(12) 0.00743(11) 0.19372(6) 0.0118(2) Uani 1 1 d . . .
O1 O 0.2940(4) 0.0245(3) 0.11261(18) 0.0127(6) Uani 1 1 d . . .
O2 O 0.0905(4) -0.2134(3) 0.33524(18) 0.0133(6) Uani 1 1 d . . .
H2O H 0.0369 -0.1438 0.3609 0.020 Uiso 1 1 d . . .
O3 O -0.0955(4) -0.0025(3) 0.40143(18) 0.0148(7) Uani 1 1 d . . .
O4 O 0.1147(4) 0.2395(3) 0.18402(19) 0.0155(7) Uani 1 1 d . . .
H4O H 0.1592 0.1774 0.1636 0.023 Uiso 1 1 d . . .
O5 O -0.0496(4) -0.1280(3) 0.1804(2) 0.0180(7) Uani 1 1 d . . .
O6 O -0.0279(4) 0.0605(3) 0.11563(18) 0.0124(6) Uani 1 1 d . . .
O7 O -0.2142(4) 0.0915(4) 0.23947(19) 0.0188(7) Uani 1 1 d . . .
O8 O -0.0892(4) 0.1941(3) -0.0272(2) 0.0195(7) Uani 1 1 d . . .
H8O H -0.0812 0.2069 -0.0709 0.029 Uiso 1 1 d . . .
O9 O -0.2096(4) -0.0068(3) 0.02054(19) 0.0169(7) Uani 1 1 d . . .
H9O H -0.2563 -0.0018 -0.0137 0.025 Uiso 1 1 d . . .
N1 N 0.2563(4) -0.0551(4) 0.1647(2) 0.0116(7) Uani 1 1 d . . .
N2 N 0.1591(4) -0.1692(4) 0.2722(2) 0.0120(7) Uani 1 1 d . . .
N3 N -0.0515(4) 0.0757(4) 0.3524(2) 0.0121(7) Uani 1 1 d . . .
N4 N 0.0452(4) 0.1914(4) 0.2457(2) 0.0120(7) Uani 1 1 d . . .
N5 N 0.2550(4) 0.0132(4) 0.3172(2) 0.0128(7) Uani 1 1 d . . .
C1 C 0.3320(5) -0.1802(4) 0.1558(3) 0.0125(8) Uani 1 1 d . . .
C2 C 0.2732(5) -0.2499(4) 0.2194(3) 0.0118(8) Uani 1 1 d . . .
C3 C 0.4640(5) -0.2438(4) 0.0892(3) 0.0149(9) Uani 1 1 d . . .
C4 C 0.4620(6) -0.3263(5) 0.0310(3) 0.0221(11) Uani 1 1 d . . .
H4 H 0.3766 -0.3463 0.0354 0.027 Uiso 1 1 calc R . .
C5 C 0.5833(6) -0.3796(6) -0.0334(3) 0.0304(13) Uani 1 1 d . . .
H5 H 0.5801 -0.4343 -0.0737 0.036 Uiso 1 1 calc R . .
C6 C 0.7082(7) -0.3533(5) -0.0390(4) 0.0363(16) Uani 1 1 d . . .
H6 H 0.7923 -0.3913 -0.0827 0.044 Uiso 1 1 calc R . .
C7 C 0.7119(6) -0.2721(6) 0.0186(4) 0.0390(17) Uani 1 1 d . . .
H7 H 0.7985 -0.2540 0.0144 0.047 Uiso 1 1 calc R . .
C8 C 0.5892(6) -0.2163(5) 0.0828(4) 0.0302(13) Uani 1 1 d . . .
H8 H 0.5916 -0.1595 0.1221 0.036 Uiso 1 1 calc R . .
C9 C 0.3388(5) -0.3926(4) 0.2235(2) 0.0119(8) Uani 1 1 d . . .
C10 C 0.2459(5) -0.4623(4) 0.2394(3) 0.0145(9) Uani 1 1 d . . .
H10 H 0.1414 -0.4182 0.2457 0.017 Uiso 1 1 calc R . .
C11 C 0.3067(5) -0.5951(5) 0.2458(3) 0.0183(10) Uani 1 1 d . . .
H11 H 0.2439 -0.6423 0.2564 0.022 Uiso 1 1 calc R . .
C12 C 0.4591(6) -0.6603(5) 0.2369(3) 0.0177(10) Uani 1 1 d . . .
H12 H 0.5000 -0.7516 0.2420 0.021 Uiso 1 1 calc R . .
C13 C 0.5515(6) -0.5926(5) 0.2207(3) 0.0182(10) Uani 1 1 d . . .
H13 H 0.6559 -0.6374 0.2143 0.022 Uiso 1 1 calc R . .
C14 C 0.4914(5) -0.4587(5) 0.2138(3) 0.0144(9) Uani 1 1 d . . .
H14 H 0.5551 -0.4123 0.2023 0.017 Uiso 1 1 calc R . .
C15 C -0.1170(5) 0.2019(5) 0.3660(3) 0.0135(9) Uani 1 1 d . . .
C16 C -0.0562(5) 0.2714(4) 0.3038(3) 0.0131(9) Uani 1 1 d . . .
C17 C -0.2475(5) 0.2640(4) 0.4337(3) 0.0134(9) Uani 1 1 d . . .
C18 C -0.3893(5) 0.2855(5) 0.4246(3) 0.0168(9) Uani 1 1 d . . .
H18 H -0.4014 0.2649 0.3747 0.020 Uiso 1 1 calc R . .
C19 C -0.5132(6) 0.3372(5) 0.4887(3) 0.0215(10) Uani 1 1 d . . .
H19 H -0.6095 0.3512 0.4824 0.026 Uiso 1 1 calc R . .
C20 C -0.4968(6) 0.3683(5) 0.5615(3) 0.0240(11) Uani 1 1 d . . .
H20 H -0.5818 0.4044 0.6049 0.029 Uiso 1 1 calc R . .
C21 C -0.3561(6) 0.3468(5) 0.5710(3) 0.0208(10) Uani 1 1 d . . .
H21 H -0.3447 0.3680 0.6210 0.025 Uiso 1 1 calc R . .
C22 C -0.2319(5) 0.2942(5) 0.5075(3) 0.0160(9) Uani 1 1 d . . .
H22 H -0.1357 0.2788 0.5144 0.019 Uiso 1 1 calc R . .
C23 C -0.0984(5) 0.4144(5) 0.3073(3) 0.0155(9) Uani 1 1 d . . .
C24 C -0.1332(5) 0.4841(5) 0.2423(3) 0.0190(10) Uani 1 1 d . . .
H24 H -0.1333 0.4398 0.1961 0.023 Uiso 1 1 calc R . .
C25 C -0.1682(6) 0.6189(5) 0.2450(4) 0.0274(12) Uani 1 1 d . . .
H25 H -0.1944 0.6665 0.2013 0.033 Uiso 1 1 calc R . .
C26 C -0.1644(6) 0.6822(5) 0.3115(4) 0.0277(12) Uani 1 1 d . . .
H26 H -0.1869 0.7734 0.3132 0.033 Uiso 1 1 calc R . .
C27 C -0.1279(6) 0.6135(5) 0.3756(3) 0.0255(11) Uani 1 1 d . . .
H27 H -0.1244 0.6574 0.4209 0.031 Uiso 1 1 calc R . .
C28 C -0.0964(6) 0.4810(5) 0.3736(3) 0.0204(10) Uani 1 1 d . . .
H28 H -0.0730 0.4348 0.4182 0.025 Uiso 1 1 calc R . .
C29 C 0.2406(6) -0.0130(5) 0.3942(3) 0.0170(9) Uani 1 1 d . . .
H29 H 0.1532 -0.0251 0.4215 0.020 Uiso 1 1 calc R . .
C30 C 0.3456(6) -0.0229(5) 0.4347(3) 0.0225(11) Uani 1 1 d . . .
H30 H 0.3296 -0.0389 0.4892 0.027 Uiso 1 1 calc R . .
C31 C 0.4762(6) -0.0092(6) 0.3948(3) 0.0244(11) Uani 1 1 d . . .
H31 H 0.5522 -0.0187 0.4211 0.029 Uiso 1 1 calc R . .
C32 C 0.4936(6) 0.0185(5) 0.3156(3) 0.0202(10) Uani 1 1 d . . .
H32 H 0.5806 0.0298 0.2869 0.024 Uiso 1 1 calc R . .
C33 C 0.3809(5) 0.0291(5) 0.2803(3) 0.0182(10) Uani 1 1 d . . .
H33 H 0.3924 0.0489 0.2264 0.022 Uiso 1 1 calc R . .
C34 C -0.1082(6) 0.3074(5) 0.0176(3) 0.0228(11) Uani 1 1 d . . .
H34A H -0.2148 0.3606 0.0375 0.034 Uiso 1 1 calc R . .
H34B H -0.0603 0.3583 -0.0162 0.034 Uiso 1 1 calc R . .
H34C H -0.0625 0.2816 0.0624 0.034 Uiso 1 1 calc R . .
C35 C -0.3381(5) 0.0697(5) 0.0814(3) 0.0189(10) Uani 1 1 d . . .
H35A H -0.3274 0.0350 0.1327 0.028 Uiso 1 1 calc R . .
H35B H -0.4276 0.0656 0.0700 0.028 Uiso 1 1 calc R . .
H35C H -0.3474 0.1606 0.0832 0.028 Uiso 1 1 calc R . .

loop_
_atom_site_aniso_label
_atom_site_aniso_U_11
_atom_site_aniso_U_22
_atom_site_aniso_U_33
_atom_site_aniso_U_23
_atom_site_aniso_U_13
_atom_site_aniso_U_12
Co1 0.0067(3) 0.0123(3) 0.0066(3) 0.0022(2) -0.0002(2) -0.0032(2)
Co2 0.0331(7) 0.0394(7) 0.0335(7) 0.0058(5) -0.0083(5) -0.0127(6)
S1 0.0085(5) 0.0182(5) 0.0090(5) 0.0037(4) -0.0017(4) -0.0060(4)
O1 0.0124(15) 0.0155(15) 0.0095(15) 0.0039(12) 0.0001(12) -0.0065(13)
O2 0.0129(16) 0.0128(15) 0.0100(15) 0.0027(11) 0.0032(12) -0.0041(13)
O3 0.0139(16) 0.0172(16) 0.0107(15) 0.0046(12) 0.0018(12) -0.0064(13)
O4 0.0149(16) 0.0166(16) 0.0124(15) 0.0042(12) 0.0022(13) -0.0067(13)
O5 0.0234(18) 0.0215(17) 0.0145(16) 0.0066(13) -0.0060(14) -0.0139(15)
O6 0.0130(15) 0.0175(16) 0.0072(14) 0.0056(11) -0.0035(12) -0.0063(13)
O7 0.0076(15) 0.034(2) 0.0117(16) 0.0002(14) -0.0011(12) -0.0058(14)
O8 0.0237(19) 0.0176(17) 0.0151(16) 0.0022(13) -0.0039(14) -0.0065(15)
O9 0.0111(16) 0.0262(18) 0.0102(15) -0.0010(13) -0.0004(12) -0.0051(14)
N1 0.0095(18) 0.0194(19) 0.0079(17) 0.0031(14) -0.0019(14) -0.0082(15)
N2 0.0097(18) 0.0173(19) 0.0101(17) 0.0054(14) -0.0017(14) -0.0070(15)
N3 0.0099(18) 0.0154(18) 0.0106(17) 0.0056(14) -0.0024(14) -0.0049(15)
N4 0.0109(18) 0.0155(18) 0.0096(17) 0.0054(14) -0.0013(14) -0.0061(15)
N5 0.0096(18) 0.0154(18) 0.0126(18) 0.0013(14) -0.0024(14) -0.0044(15)
C1 0.007(2) 0.017(2) 0.011(2) 0.0002(16) -0.0015(16) -0.0032(17)
C2 0.009(2) 0.016(2) 0.011(2) 0.0039(16) -0.0026(16) -0.0052(17)
C3 0.012(2) 0.017(2) 0.011(2) 0.0063(16) 0.0007(17) -0.0025(18)
C4 0.015(2) 0.033(3) 0.013(2) 0.0006(19) -0.0034(19) -0.003(2)
C5 0.025(3) 0.030(3) 0.015(2) -0.001(2) 0.000(2) 0.009(2)
C6 0.029(3) 0.021(3) 0.033(3) 0.011(2) 0.019(3) 0.002(2)
C7 0.016(3) 0.024(3) 0.062(4) -0.001(3) 0.022(3) -0.009(2)
C8 0.018(3) 0.022(3) 0.046(4) -0.006(2) 0.006(2) -0.012(2)
C9 0.014(2) 0.015(2) 0.0072(19) 0.0024(15) -0.0012(16) -0.0064(18)
C10 0.010(2) 0.015(2) 0.014(2) -0.0011(16) -0.0003(17) -0.0023(18)
C11 0.015(2) 0.020(2) 0.020(2) -0.0002(18) -0.0005(19) -0.010(2)
C12 0.019(2) 0.013(2) 0.017(2) 0.0011(17) -0.0026(19) -0.0023(19)
C13 0.014(2) 0.020(2) 0.017(2) 0.0030(18) -0.0020(18) -0.0041(19)
C14 0.013(2) 0.018(2) 0.012(2) 0.0036(16) -0.0016(17) -0.0062(18)
C15 0.009(2) 0.019(2) 0.011(2) 0.0015(16) -0.0002(16) -0.0046(18)
C16 0.011(2) 0.015(2) 0.013(2) 0.0023(16) -0.0026(17) -0.0049(18)
C17 0.013(2) 0.012(2) 0.013(2) 0.0060(16) 0.0001(17) -0.0040(17)
C18 0.015(2) 0.022(2) 0.012(2) 0.0021(17) -0.0024(18) -0.0064(19)
C19 0.012(2) 0.027(3) 0.020(2) 0.004(2) 0.0009(19) -0.004(2)
C20 0.019(3) 0.021(3) 0.022(3) 0.002(2) 0.004(2) -0.003(2)
C21 0.023(3) 0.023(2) 0.010(2) 0.0010(18) 0.0011(19) -0.005(2)
C22 0.014(2) 0.020(2) 0.013(2) 0.0014(17) -0.0013(18) -0.0063(19)
C23 0.0051(19) 0.017(2) 0.023(2) 0.0041(18) -0.0007(17) -0.0043(17)
C24 0.011(2) 0.020(2) 0.024(3) 0.0055(19) -0.0023(19) -0.0055(19)
C25 0.015(2) 0.026(3) 0.041(3) 0.016(2) -0.005(2) -0.008(2)
C26 0.012(2) 0.017(2) 0.048(3) 0.002(2) 0.005(2) -0.006(2)
C27 0.020(3) 0.023(3) 0.031(3) -0.005(2) 0.006(2) -0.011(2)
C28 0.016(2) 0.021(2) 0.020(2) -0.0016(19) 0.0030(19) -0.007(2)
C29 0.018(2) 0.019(2) 0.014(2) 0.0050(17) -0.0020(18) -0.0089(19)
C30 0.027(3) 0.033(3) 0.014(2) 0.007(2) -0.010(2) -0.017(2)
C31 0.022(3) 0.037(3) 0.020(3) 0.006(2) -0.011(2) -0.015(2)
C32 0.016(2) 0.026(3) 0.020(2) 0.0061(19) -0.0065(19) -0.010(2)
C33 0.016(2) 0.025(3) 0.014(2) 0.0046(18) -0.0036(18) -0.009(2)
C34 0.020(3) 0.016(2) 0.032(3) 0.001(2) -0.010(2) -0.005(2)
C35 0.011(2) 0.030(3) 0.012(2) 0.0026(18) 0.0012(17) -0.008(2)

loop_
_geom_bond_atom_site_label_1
_geom_bond_atom_site_label_2
_geom_bond_distance
_geom_bond_site_symmetry_2
_geom_bond_publ_flag
Co1 N2 1.884(4) . ?
Co1 N1 1.888(4) . ?
Co1 N3 1.891(4) . ?
Co1 N4 1.895(4) . ?
Co1 N5 2.044(4) . yes
Co1 S1 2.2373(12) . yes
Co2 O6 2.054(3) 2. yes
Co2 O6 2.054(3) . ?
Co2 O9 2.076(3) . ?
Co2 O9 2.076(3) 2 yes
Co2 O8 2.091(3) 2 yes
Co2 O8 2.091(3) . ?
S1 O7 1.461(3) . yes
S1 O5 1.471(3) . yes
S1 O6 1.496(3) . yes
O1 N1 1.348(5) . ?
O2 N2 1.343(5) . ?
O3 N3 1.331(5) . ?
O4 N4 1.356(5) . ?
O8 C34 1.418(6) . ?
O9 C35 1.433(5) . ?
N1 C1 1.295(6) . ?
N2 C2 1.305(6) . ?
N3 C15 1.299(6) . ?
N4 C16 1.303(6) . ?
N5 C33 1.349(6) . ?
N5 C29 1.354(6) . ?
C1 C3 1.477(6) . ?
C1 C2 1.479(6) . ?
C2 C9 1.474(6) . ?
C3 C4 1.387(7) . ?
C3 C8 1.382(7) . ?
C4 C5 1.383(7) . ?
C5 C6 1.372(9) . ?
C6 C7 1.377(10) . ?
C7 C8 1.392(8) . ?
C9 C14 1.388(6) . ?
C9 C10 1.403(6) . ?
C10 C11 1.379(7) . ?
C11 C12 1.387(7) . ?
C12 C13 1.381(7) . ?
C13 C14 1.392(7) . ?
C15 C16 1.472(6) . ?
C15 C17 1.477(6) . ?
C16 C23 1.480(6) . ?
C17 C18 1.395(7) . ?
C17 C22 1.391(6) . ?
C18 C19 1.392(7) . ?
C19 C20 1.381(8) . ?
C20 C21 1.386(8) . ?
C21 C22 1.388(6) . ?
C23 C28 1.390(7) . ?
C23 C24 1.398(7) . ?
C24 C25 1.402(7) . ?
C25 C26 1.380(9) . ?
C26 C27 1.383(8) . ?
C27 C28 1.383(7) . ?
C29 C30 1.370(7) . ?
C30 C31 1.392(7) . ?
C31 C32 1.394(7) . ?
C32 C33 1.376(7) . ?
